data_2205379
loop_
_publ_author_name
'Cowley, Andrew R.'
'Cooper, Richard I.'
'Capito, Elena'
'Brown, John M'
'Ricci, Alfredo'

_publ_section_title
;Acetato[1-(oxazolin-2-ylmethyl-\k<i>N</i>)-1<i>H</i>-indolyl-\k<i>C</i>^2^](triphenylphosphine)palladium(II)
 dichloromethane solvate
;
_journal_issue 3
_journal_name_full 'Acta Crystallographica Section E'
_journal_page_first m582
_journal_page_last m584
_journal_paper_doi 10.1107/S1600536804032891
_journal_volume 61
_journal_year 2005
_chemical_formula_iupac '[Pd (C2 H3 O2) (C18 H15 P) (C12 H11 N2 O)], C H2 Cl2'
_chemical_formula_moiety 'C32 H29 N2 O3 P Pd, C H2 Cl2'
_chemical_formula_sum 'C33 H31 Cl2 N2 O3 P Pd'
_chemical_formula_weight 711.90
_chemical_name_systematic
;Acetato[1-(oxazolin-2-ylmethyl-\kN)indol-2-yl](triphenylphosphine)palladium(II)
dichloromethane
 solvate
;
_space_group_IT_number 2
_symmetry_cell_setting triclinic
_symmetry_space_group_name_Hall '-P 1'
_symmetry_space_group_name_H-M 'P -1'
_atom_sites_solution_hydrogens geom
_atom_sites_solution_primary direct
_audit_creation_method CRYSTALS
_cell_angle_alpha 71.7446(9)
_cell_angle_beta 75.0748(9)
_cell_angle_gamma 62.0330(10)
_cell_formula_units_Z 2
_cell_length_a 10.3125(2)
_cell_length_b 10.9019(2)
_cell_length_c 16.4409(5)
_cell_measurement_reflns_used 20892
_cell_measurement_temperature 150
_cell_measurement_theta_max 28
_cell_measurement_theta_min 5
_cell_volume 1536.81(6)
_computing_cell_refinement 'DENZO/SCALEPACK (Otwinowski & Minor, 1997)'
_computing_data_collection 'COLLECT (Nonius, 1998)'
_computing_data_reduction DENZO/SCALEPACK
_computing_molecular_graphics 'CAMERON (Watkin et al., 1996)'
_computing_publication_material CRYSTALS
_computing_structure_refinement 'CRYSTALS (Betteridge et al., 2003)'
_computing_structure_solution 'SIR92 (Altomare et al., 1994)'
_diffrn_ambient_temperature 150
_diffrn_measured_fraction_theta_full 0.993
_diffrn_measured_fraction_theta_max 0.993
_diffrn_measurement_device_type 'Nonius Kappa CCD'
_diffrn_measurement_method \w
_diffrn_radiation_monochromator graphite
_diffrn_radiation_type MoK\a
_diffrn_radiation_wavelength 0.71073
_diffrn_reflns_av_R_equivalents 0.053
_diffrn_reflns_limit_h_max 13
_diffrn_reflns_limit_h_min -13
_diffrn_reflns_limit_k_max 14
_diffrn_reflns_limit_k_min -14
_diffrn_reflns_limit_l_max 21
_diffrn_reflns_limit_l_min -21
_diffrn_reflns_number 20892
_diffrn_reflns_theta_full 27.548
_diffrn_reflns_theta_max 27.548
_diffrn_reflns_theta_min 5.174
_diffrn_standards_number 0
_exptl_absorpt_coefficient_mu 0.867
_exptl_absorpt_correction_T_max 0.96
_exptl_absorpt_correction_T_min 0.81
_exptl_absorpt_correction_type multi-scan
_exptl_absorpt_process_details 'DENZO/SCALEPACK (Otwinowski & Minor, 1997)'
_exptl_crystal_colour 'pale yellow'
_exptl_crystal_density_diffrn 1.538
_exptl_crystal_description plate
_exptl_crystal_F_000 724
_exptl_crystal_size_max 0.24
_exptl_crystal_size_mid 0.20
_exptl_crystal_size_min 0.05
_refine_diff_density_max 0.61
_refine_diff_density_min -0.49
_refine_ls_extinction_method None
_refine_ls_goodness_of_fit_ref 1.1005
_refine_ls_hydrogen_treatment noref
_refine_ls_matrix_type full
_refine_ls_number_parameters 379
_refine_ls_number_reflns 4899
_refine_ls_number_restraints 0
_refine_ls_R_factor_all 0.0605
_refine_ls_R_factor_gt 0.0357
_refine_ls_shift/su_max 0.001148
_refine_ls_structure_factor_coef F
_refine_ls_weighting_details
;
Method, part 1: Chebychev polynomial (Watkin, 1994; Prince, 1982)
[weight] = 1/[0.391T~0~(x)+0.126T~1~(x) +0.171T~2~(x)]
where T~i~ are the Chebychev polynomials of degree i and x = F~calc~/F~max~.
Method, part 2: Robust weight modifier (Prince, 1982)
W = [weight][1-{\DF/6\s(F)}^2^]^2^
;
_refine_ls_weighting_scheme calc
_refine_ls_wR_factor_all 0.0599
_refine_ls_wR_factor_gt 0.0396
_refine_ls_wR_factor_ref 0.0396
_reflns_number_gt 4899
_reflns_number_total 6983
_reflns_threshold_expression I>3\s(I)
_cod_data_source_file wn6316.cif
_cod_data_source_block 2
_cod_depositor_comments
;
The following automatic conversions were performed:
'_symmetry_cell_setting' value 'Triclinic' changed to 'triclinic'
according to '/home/saulius/struct/CIF-dictionaries/cif_core.dic'
dictionary named 'cif_core.dic' version 2.4.1 from 2010-06-29.

Automatic conversion script
Id: cif_fix_enum 1527 2010-12-29 10:47:43Z saulius 

The following automatic conversions were performed:

'_symmetry_cell_setting' value 'Triclinic' changed to 'triclinic'
according to /home/saulius/struct/CIF-dictionaries/cif_core.dic
dictionary named 'cif_core.dic' version 2.4.1 from 2010-06-29.

Automatic conversion script
Id: cif_fix_values 1715 2011-07-08 13:25:40Z adriana 
;
_cod_original_sg_symbol_H-M 'P -1 '
_cod_database_code 2205379

loop_
_symmetry_equiv_pos_as_xyz
x,y,z
-x,-y,-z

loop_
_atom_site_label
_atom_site_fract_x
_atom_site_fract_y
_atom_site_fract_z
_atom_site_U_iso_or_equiv
_atom_site_adp_type
_atom_site_occupancy
_atom_site_type_symbol
Pd1 0.33058(3) 0.19723(3) 0.322879(17) 0.0218 Uani 1.0000 Pd
C1 0.2342(4) 0.1180(3) 0.2752(2) 0.0223 Uani 1.0000 C
C2 0.1370(4) 0.1760(3) 0.2159(2) 0.0234 Uani 1.0000 C
C3 0.0852(3) 0.0736(3) 0.2181(2) 0.0228 Uani 1.0000 C
C4 -0.0132(4) 0.0723(4) 0.1735(2) 0.0251 Uani 1.0000 C
C5 -0.0378(4) -0.0495(4) 0.1920(2) 0.0294 Uani 1.0000 C
C6 0.0355(4) -0.1703(4) 0.2542(2) 0.0296 Uani 1.0000 C
C7 0.1332(4) -0.1723(3) 0.2992(2) 0.0255 Uani 1.0000 C
C8 0.1566(4) -0.0500(3) 0.2809(2) 0.0233 Uani 1.0000 C
N1 0.2458(3) -0.0206(3) 0.31444(18) 0.0239 Uani 1.0000 N
C9 0.3262(4) -0.1165(4) 0.3867(2) 0.0280 Uani 1.0000 C
C10 0.2899(4) -0.0404(3) 0.4567(2) 0.0248 Uani 1.0000 C
O1 0.2683(3) -0.1101(3) 0.53787(16) 0.0316 Uani 1.0000 O
C11 0.2468(4) -0.0168(4) 0.5928(2) 0.0335 Uani 1.0000 C
C12 0.2467(5) 0.1200(4) 0.5291(2) 0.0325 Uani 1.0000 C
N2 0.2804(3) 0.0839(3) 0.44470(17) 0.0243 Uani 1.0000 N
O2 0.4286(3) 0.2698(2) 0.38144(15) 0.0256 Uani 1.0000 O
C13 0.3541(4) 0.3952(4) 0.3952(2) 0.0248 Uani 1.0000 C
O3 0.2237(3) 0.4733(3) 0.38191(17) 0.0311 Uani 1.0000 O
C14 0.4362(4) 0.4490(4) 0.4298(2) 0.0323 Uani 1.0000 C
P1 0.40209(9) 0.30494(9) 0.19079(5) 0.0215 Uani 1.0000 P
C15 0.4937(4) 0.4111(4) 0.1951(2) 0.0250 Uani 1.0000 C
C16 0.6338(4) 0.3408(4) 0.2225(2) 0.0298 Uani 1.0000 C
C17 0.7046(4) 0.4179(4) 0.2287(2) 0.0339 Uani 1.0000 C
C18 0.6360(5) 0.5655(5) 0.2083(3) 0.0380 Uani 1.0000 C
C19 0.4966(4) 0.6367(4) 0.1822(3) 0.0369 Uani 1.0000 C
C20 0.4257(4) 0.5597(4) 0.1753(2) 0.0300 Uani 1.0000 C
C21 0.2502(3) 0.4336(3) 0.1293(2) 0.0219 Uani 1.0000 C
C22 0.1210(4) 0.5185(4) 0.1743(2) 0.0255 Uani 1.0000 C
C23 0.0027(4) 0.6216(4) 0.1305(2) 0.0288 Uani 1.0000 C
C24 0.0113(4) 0.6374(4) 0.0428(2) 0.0323 Uani 1.0000 C
C25 0.1387(4) 0.5521(4) -0.0020(2) 0.0313 Uani 1.0000 C
C26 0.2593(4) 0.4506(4) 0.0409(2) 0.0260 Uani 1.0000 C
C27 0.5345(4) 0.1887(3) 0.1198(2) 0.0252 Uani 1.0000 C
C28 0.5335(4) 0.0582(4) 0.1262(3) 0.0336 Uani 1.0000 C
C29 0.6280(5) -0.0262(4) 0.0678(3) 0.0411 Uani 1.0000 C
C30 0.7252(5) 0.0170(4) 0.0044(3) 0.0404 Uani 1.0000 C
C31 0.7299(4) 0.1444(4) -0.0008(2) 0.0382 Uani 1.0000 C
C32 0.6348(4) 0.2300(4) 0.0560(2) 0.0316 Uani 1.0000 C
C33 -0.0756(5) 0.4430(5) 0.4306(3) 0.0447 Uani 1.0000 C
Cl1 -0.11210(12) 0.29973(13) 0.43171(7) 0.0474 Uani 1.0000 Cl
Cl2 -0.18805(15) 0.60378(14) 0.36412(8) 0.0545 Uani 1.0000 Cl
H21 0.1071 0.2736 0.1774 0.0284 Uiso 1.0000 H
H41 -0.0651 0.1578 0.1289 0.0296 Uiso 1.0000 H
H51 -0.1082 -0.0510 0.1607 0.0387 Uiso 1.0000 H
H61 0.0167 -0.2567 0.2663 0.0384 Uiso 1.0000 H
H71 0.1852 -0.2587 0.3433 0.0308 Uiso 1.0000 H
H91 0.4350 -0.1530 0.3664 0.0335 Uiso 1.0000 H
H92 0.2980 -0.1984 0.4100 0.0335 Uiso 1.0000 H
H111 0.3295 -0.0613 0.6286 0.0370 Uiso 1.0000 H
H112 0.1503 0.0034 0.6315 0.0370 Uiso 1.0000 H
H121 0.3245 0.1431 0.5379 0.0396 Uiso 1.0000 H
H122 0.1477 0.2023 0.5347 0.0396 Uiso 1.0000 H
H141 0.5391 0.3738 0.4369 0.0418 Uiso 1.0000 H
H142 0.3831 0.4717 0.4870 0.0418 Uiso 1.0000 H
H143 0.4404 0.5369 0.3883 0.0418 Uiso 1.0000 H
H161 0.6832 0.2343 0.2375 0.0354 Uiso 1.0000 H
H171 0.8050 0.3671 0.2480 0.0419 Uiso 1.0000 H
H181 0.6875 0.6211 0.2125 0.0523 Uiso 1.0000 H
H191 0.4471 0.7432 0.1683 0.0470 Uiso 1.0000 H
H201 0.3252 0.6112 0.1561 0.0371 Uiso 1.0000 H
H221 0.1135 0.5053 0.2381 0.0311 Uiso 1.0000 H
H231 -0.0889 0.6843 0.1625 0.0346 Uiso 1.0000 H
H241 -0.0746 0.7107 0.0116 0.0378 Uiso 1.0000 H
H251 0.1441 0.5634 -0.0653 0.0387 Uiso 1.0000 H
H261 0.3519 0.3902 0.0083 0.0323 Uiso 1.0000 H
H281 0.4650 0.0252 0.1727 0.0399 Uiso 1.0000 H
H291 0.6253 -0.1185 0.0719 0.0482 Uiso 1.0000 H
H301 0.7919 -0.0433 -0.0377 0.0422 Uiso 1.0000 H
H311 0.8021 0.1745 -0.0456 0.0384 Uiso 1.0000 H
H321 0.6380 0.3223 0.0512 0.0337 Uiso 1.0000 H
H331 -0.0962 0.4561 0.4909 0.0610 Uiso 1.0000 H
H332 0.0310 0.4204 0.4078 0.0610 Uiso 1.0000 H

loop_
_atom_site_aniso_label
_atom_site_aniso_U_11
_atom_site_aniso_U_22
_atom_site_aniso_U_33
_atom_site_aniso_U_12
_atom_site_aniso_U_13
_atom_site_aniso_U_23
Pd1 0.02423(13) 0.02180(12) 0.02126(12) -0.01224(9) -0.00276(9) -0.00357(9)
C1 0.0235(15) 0.0210(15) 0.0233(16) -0.0120(13) 0.0014(12) -0.0057(12)
C2 0.0240(16) 0.0242(15) 0.0227(16) -0.0118(13) -0.0008(12) -0.0055(12)
C3 0.0199(15) 0.0246(16) 0.0243(16) -0.0109(13) 0.0003(12) -0.0062(13)
C4 0.0241(16) 0.0282(17) 0.0218(16) -0.0105(14) -0.0012(12) -0.0065(13)
C5 0.0307(18) 0.038(2) 0.0275(17) -0.0210(16) -0.0022(14) -0.0096(15)
C6 0.0359(19) 0.0287(17) 0.0314(18) -0.0196(15) 0.0006(15) -0.0107(14)
C7 0.0277(17) 0.0218(15) 0.0274(17) -0.0112(13) -0.0020(13) -0.0061(13)
C8 0.0224(15) 0.0255(16) 0.0239(16) -0.0108(13) 0.0014(12) -0.0107(13)
N1 0.0297(14) 0.0208(13) 0.0250(14) -0.0119(12) -0.0081(11) -0.0045(11)
C9 0.0328(18) 0.0230(16) 0.0279(17) -0.0113(14) -0.0084(14) -0.0025(13)
C10 0.0248(16) 0.0246(16) 0.0245(16) -0.0103(13) -0.0085(13) -0.0008(13)
O1 0.0437(15) 0.0287(13) 0.0233(12) -0.0180(11) -0.0094(11) 0.0013(10)
C11 0.039(2) 0.0294(18) 0.0241(17) -0.0106(16) -0.0025(15) -0.0033(14)
C12 0.049(2) 0.0320(18) 0.0179(16) -0.0193(17) -0.0019(15) -0.0060(14)
N2 0.0322(15) 0.0258(14) 0.0182(13) -0.0155(12) -0.0034(11) -0.0041(11)
O2 0.0293(12) 0.0247(12) 0.0265(12) -0.0135(10) -0.0058(10) -0.0053(9)
C13 0.0260(16) 0.0320(17) 0.0190(15) -0.0180(14) -0.0003(12) -0.0018(13)
O3 0.0248(12) 0.0332(13) 0.0380(14) -0.0123(10) -0.0052(10) -0.0108(11)
C14 0.0303(18) 0.0359(19) 0.038(2) -0.0173(16) -0.0028(15) -0.0143(16)
P1 0.0213(4) 0.0207(4) 0.0222(4) -0.0100(3) -0.0020(3) -0.0032(3)
C15 0.0237(16) 0.0292(17) 0.0242(16) -0.0150(14) -0.0014(13) -0.0041(13)
C16 0.0248(16) 0.0369(19) 0.0268(17) -0.0158(15) -0.0020(13) -0.0028(14)
C17 0.0276(17) 0.050(2) 0.0269(18) -0.0215(17) 0.0003(14) -0.0077(16)
C18 0.040(2) 0.056(2) 0.035(2) -0.035(2) 0.0009(16) -0.0137(18)
C19 0.040(2) 0.035(2) 0.043(2) -0.0220(17) -0.0043(17) -0.0082(17)
C20 0.0289(17) 0.0276(17) 0.0361(19) -0.0155(15) -0.0046(15) -0.0047(14)
C21 0.0237(15) 0.0203(15) 0.0243(16) -0.0137(13) -0.0027(12) -0.0016(12)
C22 0.0249(16) 0.0261(16) 0.0268(17) -0.0134(14) -0.0013(13) -0.0051(13)
C23 0.0222(16) 0.0260(17) 0.0383(19) -0.0096(14) -0.0037(14) -0.0086(14)
C24 0.0306(18) 0.0266(17) 0.037(2) -0.0111(15) -0.0159(15) 0.0032(15)
C25 0.0380(19) 0.0354(19) 0.0234(17) -0.0189(16) -0.0049(14) -0.0041(14)
C26 0.0277(17) 0.0310(17) 0.0222(16) -0.0166(14) -0.0025(13) -0.0036(13)
C27 0.0207(15) 0.0235(16) 0.0256(16) -0.0069(13) -0.0022(13) -0.0029(13)
C28 0.0325(19) 0.0288(18) 0.038(2) -0.0136(15) 0.0037(15) -0.0118(15)
C29 0.044(2) 0.032(2) 0.045(2) -0.0137(17) 0.0037(18) -0.0166(17)
C30 0.038(2) 0.034(2) 0.033(2) -0.0029(17) -0.0012(16) -0.0103(16)
C31 0.0303(19) 0.037(2) 0.0290(19) -0.0072(16) 0.0063(15) -0.0030(15)
C32 0.0279(17) 0.0283(17) 0.0280(18) -0.0071(14) -0.0012(14) -0.0025(14)
C33 0.042(2) 0.070(3) 0.041(2) -0.037(2) 0.0043(18) -0.023(2)
Cl1 0.0473(6) 0.0585(7) 0.0493(6) -0.0301(5) 0.0011(5) -0.0222(5)
Cl2 0.0662(7) 0.0648(7) 0.0454(6) -0.0420(6) 0.0041(5) -0.0152(5)

loop_
_atom_type_symbol
_atom_type_scat_dispersion_real
_atom_type_scat_dispersion_imag
_atom_type_scat_source
'C   ' 0.0033 0.0016 International_Tables_Vol_IV_Table_2.2B
'H   ' 0.0000 0.0000 International_Tables_Vol_IV_Table_2.2B
'Cl  ' 0.1484 0.1585 International_Tables_Vol_IV_Table_2.2B
'N   ' 0.0061 0.0033 International_Tables_Vol_IV_Table_2.2B
'O   ' 0.0106 0.0060 International_Tables_Vol_IV_Table_2.2B
'P   ' 0.1023 0.0942 International_Tables_Vol_IV_Table_2.2B
'Pd  ' -0.9988 1.0072 International_Tables_Vol_IV_Table_2.2B

loop_
_geom_angle_atom_site_label_1
_geom_angle_atom_site_label_2
_geom_angle_atom_site_label_3
_geom_angle
_geom_angle_publ_flag
C1 Pd1 N2 87.95(12) yes
C1 Pd1 O2 175.71(11) yes
N2 Pd1 O2 87.79(10) yes
C1 Pd1 P1 92.34(9) yes
N2 Pd1 P1 175.51(9) yes
O2 Pd1 P1 91.87(7) yes
Pd1 C1 C2 133.7(2) yes
Pd1 C1 N1 118.6(2) yes
C2 C1 N1 107.0(3) no
C1 C2 C3 108.8(3) no
C1 C2 H21 125.577 no
C3 C2 H21 125.578 no
C2 C3 C4 134.6(3) no
C2 C3 C8 106.8(3) no
C4 C3 C8 118.6(3) no
C3 C4 C5 119.3(3) no
C3 C4 H41 120.343 no
C5 C4 H41 120.343 no
C4 C5 C6 120.6(3) no
C4 C5 H51 119.718 no
C6 C5 H51 119.718 no
C5 C6 C7 121.5(3) no
C5 C6 H61 119.253 no
C7 C6 H61 119.253 no
C6 C7 C8 117.8(3) no
C6 C7 H71 121.113 no
C8 C7 H71 121.113 no
C3 C8 C7 122.2(3) no
C3 C8 N1 106.8(3) no
C7 C8 N1 130.9(3) no
C1 N1 C8 110.5(3) no
C1 N1 C9 126.0(3) no
C8 N1 C9 123.1(3) no
N1 C9 C10 110.4(3) no
N1 C9 H91 109.228 no
C10 C9 H91 109.228 no
N1 C9 H92 109.228 no
C10 C9 H92 109.228 no
H91 C9 H92 109.466 no
C9 C10 O1 117.3(3) no
C9 C10 N2 125.0(3) no
O1 C10 N2 117.7(3) no
C10 O1 C11 105.9(3) no
O1 C11 C12 104.5(3) no
O1 C11 H111 110.695 no
C12 C11 H111 110.695 no
O1 C11 H112 110.695 no
C12 C11 H112 110.695 no
H111 C11 H112 109.467 no
C11 C12 N2 102.7(3) no
C11 C12 H121 111.133 no
N2 C12 H121 111.133 no
C11 C12 H122 111.133 no
N2 C12 H122 111.133 no
H121 C12 H122 109.467 no
Pd1 N2 C10 121.8(2) no
Pd1 N2 C12 128.9(2) no
C10 N2 C12 108.9(3) no
Pd1 O2 C13 117.5(2) no
O2 C13 O3 125.0(3) no
O2 C13 C14 115.4(3) no
O3 C13 C14 119.5(3) no
C13 C14 H141 109.467 no
C13 C14 H142 109.467 no
H141 C14 H142 109.476 no
C13 C14 H143 109.466 no
H141 C14 H143 109.476 no
H142 C14 H143 109.476 no
Pd1 P1 C15 112.13(11) yes
Pd1 P1 C21 114.12(11) yes
C15 P1 C21 103.34(15) no
Pd1 P1 C27 116.38(11) yes
C15 P1 C27 103.71(15) no
C21 P1 C27 105.85(15) no
P1 C15 C16 118.9(3) no
P1 C15 C20 122.0(3) no
C16 C15 C20 119.1(3) no
C15 C16 C17 120.4(3) no
C15 C16 H161 119.792 no
C17 C16 H161 119.792 no
C16 C17 C18 119.9(3) no
C16 C17 H171 120.058 no
C18 C17 H171 120.059 no
C17 C18 C19 120.4(3) no
C17 C18 H181 119.787 no
C19 C18 H181 119.787 no
C18 C19 C20 119.9(4) no
C18 C19 H191 120.075 no
C20 C19 H191 120.074 no
C15 C20 C19 120.4(3) no
C15 C20 H201 119.822 no
C19 C20 H201 119.822 no
P1 C21 C22 117.2(2) no
P1 C21 C26 122.8(3) no
C22 C21 C26 119.9(3) no
C21 C22 C23 119.9(3) no
C21 C22 H221 120.034 no
C23 C22 H221 120.034 no
C22 C23 C24 120.1(3) no
C22 C23 H231 119.940 no
C24 C23 H231 119.940 no
C23 C24 C25 120.1(3) no
C23 C24 H241 119.926 no
C25 C24 H241 119.926 no
C24 C25 C26 120.3(3) no
C24 C25 H251 119.869 no
C26 C25 H251 119.870 no
C21 C26 C25 119.6(3) no
C21 C26 H261 120.196 no
C25 C26 H261 120.196 no
P1 C27 C28 120.2(3) no
P1 C27 C32 121.1(3) no
C28 C27 C32 118.7(3) no
C27 C28 C29 120.1(3) no
C27 C28 H281 119.935 no
C29 C28 H281 119.935 no
C28 C29 C30 120.4(4) no
C28 C29 H291 119.799 no
C30 C29 H291 119.799 no
C29 C30 C31 119.8(3) no
C29 C30 H301 120.102 no
C31 C30 H301 120.102 no
C30 C31 C32 120.2(3) no
C30 C31 H311 119.897 no
C32 C31 H311 119.897 no
C27 C32 C31 120.7(3) no
C27 C32 H321 119.634 no
C31 C32 H321 119.634 no
Cl1 C33 Cl2 111.3(2) no
Cl1 C33 H331 109.024 no
Cl2 C33 H331 109.024 no
Cl1 C33 H332 109.024 no
Cl2 C33 H332 109.024 no
H331 C33 H332 109.467 no

loop_
_geom_bond_atom_site_label_1
_geom_bond_atom_site_label_2
_geom_bond_distance
_geom_bond_publ_flag
Pd1 C1 1.995(3) yes
Pd1 N2 2.079(3) yes
Pd1 O2 2.075(2) yes
Pd1 P1 2.2425(9) yes
C1 C2 1.371(5) no
C1 N1 1.406(4) no
C2 C3 1.434(4) no
C2 H21 1.000 no
C3 C4 1.404(4) no
C3 C8 1.419(5) no
C4 C5 1.394(5) no
C4 H41 1.000 no
C5 C6 1.404(5) no
C5 H51 1.000 no
C6 C7 1.383(5) no
C6 H61 1.000 no
C7 C8 1.394(4) no
C7 H71 1.000 no
C8 N1 1.378(4) no
N1 C9 1.452(4) no
C9 C10 1.496(5) no
C9 H91 1.000 no
C9 H92 1.000 no
C10 O1 1.334(4) no
C10 N2 1.266(4) no
O1 C11 1.470(4) no
C11 C12 1.530(5) no
C11 H111 1.000 no
C11 H112 1.000 no
C12 N2 1.471(4) no
C12 H121 1.000 no
C12 H122 1.000 no
O2 C13 1.277(4) no
C13 O3 1.241(4) no
C13 C14 1.519(5) no
C14 H141 1.000 no
C14 H142 1.000 no
C14 H143 1.000 no
P1 C15 1.830(3) no
P1 C21 1.819(3) no
P1 C27 1.820(3) no
C15 C16 1.399(5) no
C15 C20 1.395(5) no
C16 C17 1.384(5) no
C16 H161 1.000 no
C17 C18 1.386(6) no
C17 H171 1.000 no
C18 C19 1.384(6) no
C18 H181 1.000 no
C19 C20 1.389(5) no
C19 H191 1.000 no
C20 H201 1.000 no
C21 C22 1.394(5) no
C21 C26 1.390(5) no
C22 C23 1.389(5) no
C22 H221 1.000 no
C23 C24 1.381(5) no
C23 H231 1.000 no
C24 C25 1.385(5) no
C24 H241 1.000 no
C25 C26 1.393(5) no
C25 H251 1.000 no
C26 H261 1.000 no
C27 C28 1.399(5) no
C27 C32 1.399(5) no
C28 C29 1.396(5) no
C28 H281 1.000 no
C29 C30 1.383(6) no
C29 H291 1.000 no
C30 C31 1.387(6) no
C30 H301 1.000 no
C31 C32 1.385(5) no
C31 H311 1.000 no
C32 H321 1.000 no
C33 Cl1 1.764(4) no
C33 Cl2 1.777(5) no
C33 H331 1.000 no
C33 H332 1.000 no

loop_
_geom_contact_atom_site_label_1
_geom_contact_atom_site_label_2
_geom_contact_distance
_geom_contact_site_symmetry_2
C33 O3 3.129(5) .
O1 Cl1 3.030(3) 2_556
